data_4033270
loop_
_publ_author_name
'Pancholi, Alpa K.'
'Iacobini, Gregory P.'
'Clarkson, Guy J.'
'Porter, David W.'
'Shipman, Michael'

_publ_section_title
;
 Synthesis of 4,5-diazaspiro[2.3]hexanes and 1,2-diazaspiro[3.3]heptanes
 as hexahydropyridazine analogues.
;
_journal_name_full 'The Journal of organic chemistry'
_journal_paper_doi 10.1021/acs.joc.7b02622
_journal_year 2017
_chemical_formula_moiety 'C15 H22 Cl2 N2 O5'
_chemical_formula_sum 'C15 H22 Cl2 N2 O5'
_chemical_formula_weight 381.24
_space_group_crystal_system monoclinic
_space_group_IT_number 14
_space_group_name_Hall '-P 2ybc'
_space_group_name_H-M_alt 'P 1 21/c 1'
_symmetry_space_group_name_Hall '-P 2ybc'
_symmetry_space_group_name_H-M 'P 1 21/c 1'
_atom_sites_solution_hydrogens geom
_atom_sites_solution_primary dual
_audit_creation_date 2016-12-05
_audit_creation_method
;
Olex2 1.2
(compiled 2016.11.24 svn.r3356 for OlexSys, GUI svn.r5267)
;
_cell_angle_alpha 90
_cell_angle_beta 102.1911(5)
_cell_angle_gamma 90
_cell_formula_units_Z 4
_cell_length_a 12.60521(6)
_cell_length_b 10.85069(4)
_cell_length_c 13.53848(7)
_cell_measurement_reflns_used 25434
_cell_measurement_temperature 150(2)
_cell_measurement_theta_max 73.3320
_cell_measurement_theta_min 4.3630
_cell_volume 1809.970(15)
_computing_cell_refinement 'CrysAlisPro 1.171.38.43f (Rigaku OD, 2015)'
_computing_data_collection 'CrysAlisPro 1.171.38.43f (Rigaku OD, 2015)'
_computing_data_reduction 'CrysAlisPro 1.171.38.43f (Rigaku OD, 2015)'
_computing_molecular_graphics 'Olex2 (Dolomanov et al., 2009)'
_computing_publication_material 'Olex2 (Dolomanov et al., 2009)'
_computing_structure_refinement 'ShelXL (Sheldrick, 2015)'
_computing_structure_solution 'ShelXT (Sheldrick, 2015)'
_diffrn_ambient_environment N~2~
_diffrn_ambient_temperature 150(2)
_diffrn_detector 'CCD plate'
_diffrn_detector_area_resol_mean 5.3046
_diffrn_detector_type AtlasS2
_diffrn_measured_fraction_theta_full 0.9997
_diffrn_measured_fraction_theta_max 0.9907
_diffrn_measurement_details
;
List of Runs (angles in degrees, time in seconds):

  # Type    Start    End  Width  t~exp~   \w     \q     \k     \f   Frames
--------------------------------------------------------------------------
  1  \w   -118.00  -9.00   1.00    1.00    --  -41.82 -77.00-120.00  109
  2  \w    -30.00  70.00   1.00    1.00    --   41.82 -57.00  90.00  100
  3  \w     23.00  98.00   1.00    1.00    --   41.82-125.00  90.00   75
  4  \w    -33.00  66.00   1.00    1.00    --   41.82 -37.00-150.00   99
  5  \w     81.00 178.00   1.00    4.00    --  107.00  45.00 -60.00   97
  6  \w     74.00 178.00   1.00    4.00    --  107.00  77.00 120.00  104
  7  \w     34.00 133.00   1.00    4.00    --  107.00 -45.00  60.00   99
  8  \w     24.00 145.00   1.00    4.00    --  107.00 -92.00  64.00  121
  9  \w     81.00 178.00   1.00    4.00    --  107.00  45.00-180.00   97
 10  \w     34.00 121.00   1.00    4.00    --  107.00-125.00 120.00   87
 11  \w     81.00 178.00   1.00    4.00    --  107.00  45.00  90.00   97
 12  \w     81.00 178.00   1.00    4.00    --  107.00  45.00-120.00   97
 13  \w   -114.00 -14.00   1.00    1.00    --  -41.82 -57.00 120.00  100
 14  \w   -118.00  -9.00   1.00    1.00    --  -41.82 -77.00  60.00  109
 15  \w   -114.00 -14.00   1.00    1.00    --  -41.82 -57.00   0.00  100
 16  \w   -118.00  -9.00   1.00    1.00    --  -41.82 -77.00 -30.00  109
 17  \w     74.00 178.00   1.00    4.00    --  107.00  77.00  90.00  104
 18  \w     81.00 178.00   1.00    4.00    --  107.00  45.00  60.00   97
 19  \w     24.00 109.00   1.00    4.00    --  107.00 -94.00 -90.00   85
 20  \w     74.00 178.00   1.00    4.00    --  107.00  77.00-180.00  104
 21  \w     74.00 178.00   1.00    4.00    --  107.00  77.00   0.00  104
 22  \w     74.00 178.00   1.00    4.00    --  107.00  77.00-120.00  104
 23  \w     35.00 136.00   1.00    4.00    --  107.00 -61.00 -90.00  101
 24  \w     78.00 178.00   1.00    4.00    --  107.00  61.00 -30.00  100
 25  \w   -116.00 -17.00   1.00    1.00    --  -41.82 -37.00-150.00   99
 26  \w    -66.00  33.00   1.00    1.00    --  -41.82  37.00  30.00   99
 27  \w   -118.00  -9.00   1.00    1.00    --  -41.82 -77.00 150.00  109
 28  \w     23.00  98.00   1.00    1.00    --   41.82-125.00-150.00   75
 29  \w     74.00 178.00   1.00    4.00    --  107.00  77.00 -60.00  104
 30  \w     74.00 178.00   1.00    4.00    --  107.00  77.00 -30.00  104
 31  \w     24.00 109.00   1.00    4.00    --  107.00 -94.00-150.00   85
 32  \w     74.00 178.00   1.00    4.00    --  107.00  77.00  60.00  104
;
_diffrn_measurement_device 'four-circle diffractometer'
_diffrn_measurement_device_type 'SuperNova, Dual, Cu at zero, AtlasS2'
_diffrn_measurement_method '\w scans'
_diffrn_orient_matrix_type 'CrysAlisPro convention (1999,Acta A55,543-557)'
_diffrn_orient_matrix_UB_11 -0.0683108000
_diffrn_orient_matrix_UB_12 0.0667877000
_diffrn_orient_matrix_UB_13 -0.0923040000
_diffrn_orient_matrix_UB_21 -0.0761096000
_diffrn_orient_matrix_UB_22 -0.1123478000
_diffrn_orient_matrix_UB_23 -0.0214887000
_diffrn_orient_matrix_UB_31 -0.0719368000
_diffrn_orient_matrix_UB_32 0.0554603000
_diffrn_orient_matrix_UB_33 0.0676153000
_diffrn_radiation_monochromator mirror
_diffrn_radiation_probe x-ray
_diffrn_radiation_type 'Cu K\a'
_diffrn_radiation_wavelength 1.54184
_diffrn_reflns_av_R_equivalents 0.0266
_diffrn_reflns_av_unetI/netI 0.0108
_diffrn_reflns_Laue_measured_fraction_full 0.987
_diffrn_reflns_Laue_measured_fraction_max 0.877
_diffrn_reflns_limit_h_max 16
_diffrn_reflns_limit_h_min -16
_diffrn_reflns_limit_k_max 13
_diffrn_reflns_limit_k_min -13
_diffrn_reflns_limit_l_max 15
_diffrn_reflns_limit_l_min -15
_diffrn_reflns_number 34089
_diffrn_reflns_point_group_measured_fraction_full 0.987
_diffrn_reflns_point_group_measured_fraction_max 0.877
_diffrn_reflns_theta_full 67.684
_diffrn_reflns_theta_max 86.764
_diffrn_reflns_theta_min 5.272
_diffrn_source 'micro-focus sealed X-ray tube'
_diffrn_source_type 'SuperNova (Cu) X-ray Source'
_exptl_absorpt_coefficient_mu 3.472
_exptl_absorpt_correction_T_max 1.00000
_exptl_absorpt_correction_T_min 0.53117
_exptl_absorpt_correction_type multi-scan
_exptl_absorpt_process_details
;
CrysAlisPro 1.171.38.43f (Rigaku Oxford Diffraction, 2015)
Empirical absorption correction using spherical harmonics,
 implemented in SCALE3 ABSPACK scaling algorithm.
;
_exptl_crystal_colour colourless
_exptl_crystal_colour_primary colourless
_exptl_crystal_density_diffrn 1.399
_exptl_crystal_description block
_exptl_crystal_F_000 800
_exptl_crystal_size_max 0.3
_exptl_crystal_size_mid 0.3
_exptl_crystal_size_min 0.08
_refine_diff_density_max 0.351
_refine_diff_density_min -0.349
_refine_diff_density_rms 0.048
_refine_ls_extinction_method none
_refine_ls_goodness_of_fit_ref 1.063
_refine_ls_hydrogen_treatment constr
_refine_ls_matrix_type full
_refine_ls_number_parameters 223
_refine_ls_number_reflns 3613
_refine_ls_number_restraints 0
_refine_ls_restrained_S_all 1.063
_refine_ls_R_factor_all 0.0298
_refine_ls_R_factor_gt 0.0296
_refine_ls_shift/su_max 0.001
_refine_ls_shift/su_mean 0.000
_refine_ls_structure_factor_coef Fsqd
_refine_ls_weighting_details 'w=1/[\s^2^(Fo^2^)+(0.0485P)^2^+0.7274P] where P=(Fo^2^+2Fc^2^)/3'
_refine_ls_weighting_scheme calc
_refine_ls_wR_factor_gt 0.0823
_refine_ls_wR_factor_ref 0.0824
_reflns_Friedel_coverage 0.000
_reflns_number_gt 3576
_reflns_number_total 3613
_reflns_threshold_expression 'I > 2\s(I)'
_cod_data_source_file jo7b02622_si_004.cif
_cod_data_source_block ap6
_cod_original_cell_volume 1809.971(15)
_cod_database_code 4033270
_chemical_oxdiff_formula 'C20 H20 N2 O2 Cl'
_shelx_space_group_comment
;
The symmetry employed for this shelxl refinement is uniquely defined
by the following loop, which should always be used as a source of
symmetry information in preference to the above space-group names.
They are only intended as comments.
;
_reflns_odcompleteness_completeness 99.97
_reflns_odcompleteness_iscentric 1
_reflns_odcompleteness_theta 69.95
_olex2_refinement_description
;
1. Fixed Uiso
 At 1.2 times of:
  All C(H,H) groups
 At 1.5 times of:
  All C(H,H,H) groups
2.a Secondary CH2 refined with riding coordinates:
 C16(H16A,H16B), C18(H18A,H18B)
2.b Idealised Me refined as rotating group:
 C13(H13A,H13B,H13C), C1(H1A,H1B,H1C), C3(H3A,H3B,H3C), C14(H14A,H14B,H14C),
 C4(H4A,H4B,H4C), C15(H15A,H15B,H15C)
;
_shelx_shelxl_version_number 2014/7
_olex2_submission_special_instructions 'No special instructions were received'
_oxdiff_exptl_absorpt_empirical_details
;
Empirical correction (ABSPACK) includes:
- Absorption correction using spherical harmonics
- Frame scaling
;
_oxdiff_exptl_absorpt_empirical_full_max 1.635
_oxdiff_exptl_absorpt_empirical_full_min 0.750

loop_
_space_group_symop_operation_xyz
'x, y, z'
'-x, y+1/2, -z+1/2'
'-x, -y, -z'
'x, -y-1/2, z-1/2'

loop_
_atom_site_label
_atom_site_type_symbol
_atom_site_fract_x
_atom_site_fract_y
_atom_site_fract_z
_atom_site_U_iso_or_equiv
_atom_site_adp_type
_atom_site_occupancy
_atom_site_site_symmetry_order
_atom_site_calc_flag
_atom_site_refinement_flags_posn
Cl19 Cl 0.49698(2) 0.36923(3) 0.58857(2) 0.02552(10) Uani 1 1 d .
Cl20 Cl 0.70239(3) 0.44621(3) 0.59238(3) 0.03219(11) Uani 1 1 d .
O11 O 0.34554(6) 0.32355(8) 0.19064(7) 0.0217(2) Uani 1 1 d .
O8 O 0.62843(7) 0.48694(8) 0.21355(7) 0.0237(2) Uani 1 1 d .
O5 O 0.80038(7) 0.36597(9) 0.28525(8) 0.0258(2) Uani 1 1 d .
O10 O 0.42375(8) 0.47534(10) 0.11557(9) 0.0345(3) Uani 1 1 d .
O6 O 0.81647(7) 0.27010(11) 0.44723(9) 0.0356(3) Uani 1 1 d .
N9 N 0.50411(8) 0.36745(9) 0.26600(8) 0.0174(2) Uani 1 1 d .
N7 N 0.66395(8) 0.34655(10) 0.35838(8) 0.0196(2) Uani 1 1 d .
C8 C 0.60188(9) 0.41080(11) 0.27004(9) 0.0173(2) Uani 1 1 d .
C17 C 0.60074(9) 0.29279(11) 0.42571(9) 0.0181(2) Uani 1 1 d .
C16 C 0.49971(9) 0.27432(11) 0.34911(9) 0.0186(2) Uani 1 1 d .
H16A H 0.4354 0.2891 0.3787 0.022 Uiso 1 1 calc R
H16B H 0.4960 0.1893 0.3221 0.022 Uiso 1 1 calc R
C10 C 0.42246(9) 0.39743(11) 0.18220(10) 0.0197(2) Uani 1 1 d .
C12 C 0.24832(9) 0.33132(12) 0.11037(11) 0.0246(3) Uani 1 1 d .
C18 C 0.63487(10) 0.20927(12) 0.52181(10) 0.0219(3) Uani 1 1 d .
H18A H 0.5830 0.1448 0.5329 0.026 Uiso 1 1 calc R
H18B H 0.7121 0.1848 0.5415 0.026 Uiso 1 1 calc R
C6 C 0.76757(10) 0.32338(12) 0.36999(11) 0.0229(3) Uani 1 1 d .
C19 C 0.60725(10) 0.33999(11) 0.54045(10) 0.0204(3) Uani 1 1 d .
C2 C 0.90869(9) 0.35460(12) 0.28089(11) 0.0250(3) Uani 1 1 d .
C13 C 0.20074(11) 0.45658(15) 0.11734(13) 0.0352(3) Uani 1 1 d .
H13A H 0.1946 0.4723 0.1872 0.053 Uiso 1 1 calc GR
H13B H 0.1286 0.4605 0.0729 0.053 Uiso 1 1 calc GR
H13C H 0.2479 0.5189 0.0965 0.053 Uiso 1 1 calc GR
C1 C 0.97364(11) 0.42229(15) 0.37594(13) 0.0345(3) Uani 1 1 d .
H1A H 0.9460 0.5065 0.3778 0.052 Uiso 1 1 calc GR
H1B H 1.0506 0.4251 0.3730 0.052 Uiso 1 1 calc GR
H1C H 0.9652 0.3780 0.4369 0.052 Uiso 1 1 calc GR
C3 C 0.91194(11) 0.41920(16) 0.17515(12) 0.0358(3) Uani 1 1 d .
H3A H 0.8692 0.3705 0.1198 0.054 Uiso 1 1 calc GR
H3B H 0.9872 0.4242 0.1670 0.054 Uiso 1 1 calc GR
H3C H 0.8814 0.5024 0.1740 0.054 Uiso 1 1 calc GR
C14 C 0.26333(11) 0.30464(16) -0.00340(12) 0.0372(4) Uani 1 1 d .
H14A H 0.3070 0.3704 -0.0245 0.056 Uiso 1 1 calc GR
H14B H 0.1920 0.3020 -0.0493 0.056 Uiso 1 1 calc GR
H14C H 0.3001 0.2254 -0.0053 0.056 Uiso 1 1 calc GR
C4 C 0.93715(12) 0.21982(14) 0.27738(17) 0.0447(4) Uani 1 1 d .
H4A H 0.9320 0.1805 0.3414 0.067 Uiso 1 1 calc GR
H4B H 1.0114 0.2116 0.2668 0.067 Uiso 1 1 calc GR
H4C H 0.8866 0.1798 0.2217 0.067 Uiso 1 1 calc GR
C15 C 0.18808(12) 0.23013(17) 0.14981(16) 0.0486(5) Uani 1 1 d .
H15A H 0.2267 0.1520 0.1480 0.073 Uiso 1 1 calc GR
H15B H 0.1148 0.2234 0.1077 0.073 Uiso 1 1 calc GR
H15C H 0.1832 0.2486 0.2196 0.073 Uiso 1 1 calc GR

loop_
_atom_site_aniso_label
_atom_site_aniso_U_11
_atom_site_aniso_U_22
_atom_site_aniso_U_33
_atom_site_aniso_U_23
_atom_site_aniso_U_13
_atom_site_aniso_U_12
Cl19 0.03109(17) 0.02276(16) 0.02631(18) 0.00098(11) 0.01421(13) 0.00350(11)
Cl20 0.02931(17) 0.02893(18) 0.0331(2) -0.00402(13) -0.00521(13) -0.00558(12)
O11 0.0119(4) 0.0222(4) 0.0295(5) 0.0033(4) 0.0006(3) -0.0021(3)
O8 0.0165(4) 0.0232(4) 0.0316(5) 0.0062(4) 0.0056(3) -0.0012(3)
O5 0.0108(4) 0.0359(5) 0.0310(5) 0.0030(4) 0.0051(3) 0.0015(3)
O10 0.0209(4) 0.0340(5) 0.0436(6) 0.0186(5) -0.0048(4) -0.0065(4)
O6 0.0176(4) 0.0446(6) 0.0443(6) 0.0174(5) 0.0056(4) 0.0089(4)
N9 0.0134(4) 0.0164(5) 0.0216(5) 0.0010(4) 0.0018(4) -0.0014(3)
N7 0.0128(4) 0.0234(5) 0.0228(6) 0.0039(4) 0.0038(4) 0.0018(4)
C8 0.0148(5) 0.0167(5) 0.0202(6) -0.0024(5) 0.0034(4) 0.0010(4)
C17 0.0159(5) 0.0182(6) 0.0205(6) 0.0010(5) 0.0043(4) 0.0015(4)
C16 0.0170(5) 0.0187(5) 0.0197(6) 0.0009(5) 0.0035(4) -0.0019(4)
C10 0.0153(5) 0.0180(5) 0.0245(6) -0.0002(5) 0.0016(5) -0.0008(4)
C12 0.0123(5) 0.0265(7) 0.0323(7) -0.0003(5) -0.0016(5) -0.0006(4)
C18 0.0232(6) 0.0196(6) 0.0229(7) 0.0030(5) 0.0046(5) 0.0037(5)
C6 0.0151(5) 0.0235(6) 0.0300(7) 0.0005(5) 0.0046(5) 0.0020(4)
C19 0.0201(5) 0.0195(6) 0.0209(7) 0.0004(5) 0.0029(5) 0.0006(4)
C2 0.0102(5) 0.0259(6) 0.0391(8) -0.0045(6) 0.0059(5) -0.0014(4)
C13 0.0221(6) 0.0362(8) 0.0436(9) -0.0065(7) -0.0012(6) 0.0094(5)
C1 0.0218(6) 0.0361(8) 0.0419(9) -0.0052(7) -0.0017(6) -0.0037(5)
C3 0.0172(6) 0.0518(9) 0.0393(9) 0.0001(7) 0.0082(6) -0.0084(6)
C14 0.0219(6) 0.0496(9) 0.0363(9) -0.0135(7) -0.0023(6) 0.0047(6)
C4 0.0266(7) 0.0258(7) 0.0875(14) -0.0097(8) 0.0254(8) -0.0010(6)
C15 0.0194(6) 0.0498(10) 0.0705(12) 0.0189(9) -0.0041(7) -0.0130(6)

loop_
_atom_type_symbol
_atom_type_description
_atom_type_scat_dispersion_real
_atom_type_scat_dispersion_imag
_atom_type_scat_source
C C 0.0181 0.0091 'International Tables Vol C Tables 4.2.6.8 and 6.1.1.4'
H H 0.0000 0.0000 'International Tables Vol C Tables 4.2.6.8 and 6.1.1.4'
Cl Cl 0.3639 0.7018 'International Tables Vol C Tables 4.2.6.8 and 6.1.1.4'
N N 0.0311 0.0180 'International Tables Vol C Tables 4.2.6.8 and 6.1.1.4'
O O 0.0492 0.0322 'International Tables Vol C Tables 4.2.6.8 and 6.1.1.4'

loop_
_geom_angle_atom_site_label_1
_geom_angle_atom_site_label_2
_geom_angle_atom_site_label_3
_geom_angle
C10 O11 C12 115.45(10)
C6 O5 C2 118.52(10)
C8 N9 C16 112.86(10)
C8 N9 C10 118.35(11)
C10 N9 C16 128.18(9)
C17 N7 C8 115.80(9)
C6 N7 C8 122.64(11)
C6 N7 C17 120.92(11)
O8 C8 N9 126.70(11)
O8 C8 N7 131.78(10)
N9 C8 N7 101.51(10)
N7 C17 C16 96.87(10)
N7 C17 C18 131.38(10)
N7 C17 C19 123.41(10)
C16 C17 C18 123.29(10)
C16 C17 C19 125.28(10)
C18 C17 C19 55.84(8)
N9 C16 H16A 110.6
N9 C16 H16B 110.6
C17 C16 N9 105.58(9)
C17 C16 H16A 110.6
C17 C16 H16B 110.6
H16A C16 H16B 108.8
O11 C10 N9 102.88(10)
O10 C10 O11 128.19(11)
O10 C10 N9 128.92(11)
O11 C12 C13 106.88(11)
O11 C12 C14 116.77(10)
O11 C12 C15 95.83(11)
C13 C12 C14 110.59(13)
C15 C12 C13 113.80(13)
C15 C12 C14 112.26(14)
C17 C18 H18A 117.4
C17 C18 H18B 117.4
H18A C18 H18B 114.4
C19 C18 C17 63.84(8)
C19 C18 H18A 117.4
C19 C18 H18B 117.4
O6 C6 O5 132.49(11)
O6 C6 N7 119.85(12)
N7 C6 O5 107.66(11)
Cl19 C19 Cl20 106.21(7)
C17 C19 Cl19 123.43(8)
C17 C19 Cl20 119.85(9)
C18 C19 Cl19 118.98(9)
C18 C19 Cl20 122.87(9)
C18 C19 C17 60.32(8)
O5 C2 C1 105.91(11)
O5 C2 C3 102.16(10)
O5 C2 C4 109.32(11)
C1 C2 C3 115.10(12)
C4 C2 C1 113.36(13)
C4 C2 C3 110.17(13)
C12 C13 H13A 109.5
C12 C13 H13B 109.5
C12 C13 H13C 109.5
H13A C13 H13B 109.5
H13A C13 H13C 109.5
H13B C13 H13C 109.5
C2 C1 H1A 109.5
C2 C1 H1B 109.5
C2 C1 H1C 109.5
H1A C1 H1B 109.5
H1A C1 H1C 109.5
H1B C1 H1C 109.5
C2 C3 H3A 109.5
C2 C3 H3B 109.5
C2 C3 H3C 109.5
H3A C3 H3B 109.5
H3A C3 H3C 109.5
H3B C3 H3C 109.5
C12 C14 H14A 109.5
C12 C14 H14B 109.5
C12 C14 H14C 109.5
H14A C14 H14B 109.5
H14A C14 H14C 109.5
H14B C14 H14C 109.5
C2 C4 H4A 109.5
C2 C4 H4B 109.5
C2 C4 H4C 109.5
H4A C4 H4B 109.5
H4A C4 H4C 109.5
H4B C4 H4C 109.5
C12 C15 H15A 109.5
C12 C15 H15B 109.5
C12 C15 H15C 109.5
H15A C15 H15B 109.5
H15A C15 H15C 109.5
H15B C15 H15C 109.5

loop_
_geom_bond_atom_site_label_1
_geom_bond_atom_site_label_2
_geom_bond_distance
Cl19 C19 1.6852(13)
Cl20 C19 1.7043(13)
O11 C10 1.2816(15)
O11 C12 1.4586(14)
O8 C8 1.2197(16)
O5 C6 1.3787(17)
O5 C2 1.3845(14)
O10 C10 1.2389(17)
O6 C6 1.2391(17)
N9 C8 1.3095(15)
N9 C16 1.5220(15)
N9 C10 1.3997(16)
N7 C8 1.4606(16)
N7 C17 1.4536(15)
N7 C6 1.3067(15)
C17 C16 1.4763(16)
C17 C18 1.5693(17)
C17 C19 1.6211(17)
C16 H16A 0.9900
C16 H16B 0.9900
C12 C13 1.4966(19)
C12 C14 1.617(2)
C12 C15 1.496(2)
C18 H18A 0.9900
C18 H18B 0.9900
C18 C19 1.4946(17)
C2 C1 1.556(2)
C2 C3 1.602(2)
C2 C4 1.5089(19)
C13 H13A 0.9800
C13 H13B 0.9800
C13 H13C 0.9800
C1 H1A 0.9800
C1 H1B 0.9800
C1 H1C 0.9800
C3 H3A 0.9800
C3 H3B 0.9800
C3 H3C 0.9800
C14 H14A 0.9800
C14 H14B 0.9800
C14 H14C 0.9800
C4 H4A 0.9800
C4 H4B 0.9800
C4 H4C 0.9800
C15 H15A 0.9800
C15 H15B 0.9800
C15 H15C 0.9800
